data_4029561
loop_
_publ_author_name
'Casarini, Daniele'
'Lunazzi, Lodovico'
'Mazzanti, Andrea'

_publ_contact_author
;
Dr. Andrea Mazzanti
University of Bologna
Department of Organic Chemistry A.Mangini
Viale Risorgimento 4
40136 Bologna
Italy
;
_publ_section_title
;
 Correlated rotations in benzylfluorene derivatives: structure,
 conformation, and stereodynamics.
;
_journal_issue 7
_journal_name_full 'The Journal of organic chemistry'
_journal_page_first 2811
_journal_page_last 2818
_journal_paper_doi 10.1021/jo7026917
_journal_volume 73
_journal_year 2008
_chemical_formula_sum 'C21 H18'
_chemical_formula_weight 270.35
_chemical_melting_point 72
_chemical_name_common 'compound 4'
_chemical_name_systematic
; 
 9-(2-methyl-benzyl)-9H-fluorene  
;
_space_group_IT_number 14
_symmetry_cell_setting monoclinic
_symmetry_space_group_name_Hall '-P 2ybc'
_symmetry_space_group_name_H-M 'P 1 21/c 1'
_atom_sites_solution_hydrogens geom
_atom_sites_solution_primary direct
_atom_sites_solution_secondary difmap
_audit_creation_date 19/07/2007
_audit_creation_method SHELXL-97
_audit_update_record 14/12/2007
_cell_angle_alpha 90.00
_cell_angle_beta 95.1550(10)
_cell_angle_gamma 90.00
_cell_formula_units_Z 4
_cell_length_a 14.3622(14)
_cell_length_b 5.5496(6)
_cell_length_c 18.7361(19)
_cell_measurement_temperature 273(2)
_cell_volume 1487.3(3)
_computing_cell_refinement 'Bruker Apex V1.0.27'
_computing_data_collection 'Bruker Apex V1.0.27'
_computing_molecular_graphics 'Mercury 1.4.1'
_computing_structure_refinement 'SHELXL-97 (Sheldrick, 1997)'
_computing_structure_solution 'SHELXS-97 (Sheldrick, 1990)'
_diffrn_ambient_temperature 273(2)
_diffrn_measured_fraction_theta_full 0.946
_diffrn_measured_fraction_theta_max 0.946
_diffrn_measurement_device_type 'Bruker APEX 2'
_diffrn_measurement_method 'Phi and Omega scans'
_diffrn_radiation_monochromator graphite
_diffrn_radiation_source 'fine-focus sealed tube'
_diffrn_radiation_type MoK\a
_diffrn_radiation_wavelength 0.71073
_diffrn_reflns_av_R_equivalents 0.0173
_diffrn_reflns_av_sigmaI/netI 0.0142
_diffrn_reflns_limit_h_max 18
_diffrn_reflns_limit_h_min -18
_diffrn_reflns_limit_k_max 7
_diffrn_reflns_limit_k_min -7
_diffrn_reflns_limit_l_max 24
_diffrn_reflns_limit_l_min -24
_diffrn_reflns_number 16367
_diffrn_reflns_theta_full 28.60
_diffrn_reflns_theta_max 28.60
_diffrn_reflns_theta_min 1.42
_exptl_absorpt_coefficient_mu 0.068
_exptl_absorpt_correction_T_max 0.9865
_exptl_absorpt_correction_T_min 0.9733
_exptl_absorpt_correction_type empirical
_exptl_crystal_colour colourless
_exptl_crystal_density_diffrn 1.207
_exptl_crystal_density_method 'not measured'
_exptl_crystal_description prismatic
_exptl_crystal_F_000 576
_exptl_crystal_size_max 0.40
_exptl_crystal_size_mid 0.40
_exptl_crystal_size_min 0.20
_refine_diff_density_max 0.155
_refine_diff_density_min -0.199
_refine_diff_density_rms 0.039
_refine_ls_extinction_method none
_refine_ls_goodness_of_fit_ref 1.022
_refine_ls_hydrogen_treatment constr
_refine_ls_matrix_type full
_refine_ls_number_parameters 191
_refine_ls_number_reflns 3609
_refine_ls_number_restraints 0
_refine_ls_restrained_S_all 1.022
_refine_ls_R_factor_all 0.0507
_refine_ls_R_factor_gt 0.0428
_refine_ls_shift/su_max 0.000
_refine_ls_shift/su_mean 0.000
_refine_ls_structure_factor_coef Fsqd
_refine_ls_weighting_details 'calc w=1/[\s^2^(Fo^2^)+(0.0513P)^2^+0.2796P] where P=(Fo^2^+2Fc^2^)/3'
_refine_ls_weighting_scheme calc
_refine_ls_wR_factor_gt 0.1071
_refine_ls_wR_factor_ref 0.1138
_reflns_number_gt 2986
_reflns_number_total 3609
_reflns_threshold_expression >2sigma(I)
_cod_data_source_file jo7026917-file004.cif
_cod_data_source_block fluotol
_cod_original_sg_symbol_H-M 'P 21/c '
_cod_database_code 4029561

loop_
_symmetry_equiv_pos_as_xyz
'x, y, z'
'-x, y+1/2, -z+1/2'
'-x, -y, -z'
'x, -y-1/2, z-1/2'

loop_
_atom_site_label
_atom_site_type_symbol
_atom_site_fract_x
_atom_site_fract_y
_atom_site_fract_z
_atom_site_U_iso_or_equiv
_atom_site_adp_type
_atom_site_occupancy
_atom_site_symmetry_multiplicity
_atom_site_calc_flag
_atom_site_refinement_flags
C1 C 0.16461(7) 0.27970(19) 0.19290(6) 0.0405(2) Uani 1 1 d .
C2 C 0.14133(8) 0.2487(2) 0.12013(6) 0.0500(3) Uani 1 1 d .
H2 H 0.1666 0.1220 0.0958 0.060 Uiso 1 1 calc R
C3 C 0.07985(9) 0.4092(3) 0.08405(7) 0.0594(3) Uani 1 1 d .
H3 H 0.0648 0.3904 0.0350 0.071 Uiso 1 1 calc R
C4 C 0.04048(9) 0.5966(3) 0.11953(7) 0.0603(3) Uani 1 1 d .
H4 H -0.0006 0.7022 0.0943 0.072 Uiso 1 1 calc R
C5 C 0.06187(8) 0.6276(2) 0.19210(7) 0.0520(3) Uani 1 1 d .
H5 H 0.0351 0.7525 0.2163 0.062 Uiso 1 1 calc R
C6 C 0.12417(7) 0.4691(2) 0.22856(6) 0.0415(2) Uani 1 1 d .
C7 C 0.15984(7) 0.4633(2) 0.30427(6) 0.0432(2) Uani 1 1 d .
C8 C 0.14080(9) 0.6104(2) 0.36113(7) 0.0568(3) Uani 1 1 d .
H8 H 0.0990 0.7380 0.3543 0.068 Uiso 1 1 calc R
C9 C 0.18530(10) 0.5631(3) 0.42803(7) 0.0655(4) Uani 1 1 d .
H9 H 0.1734 0.6605 0.4666 0.079 Uiso 1 1 calc R
C10 C 0.24722(10) 0.3734(3) 0.43854(7) 0.0644(4) Uani 1 1 d .
H10 H 0.2768 0.3452 0.4840 0.077 Uiso 1 1 calc R
C11 C 0.26585(10) 0.2246(2) 0.38220(6) 0.0561(3) Uani 1 1 d .
H11 H 0.3070 0.0957 0.3896 0.067 Uiso 1 1 calc R
C12 C 0.22216(8) 0.2709(2) 0.31462(6) 0.0437(2) Uani 1 1 d .
C13 C 0.23231(7) 0.14021(19) 0.24457(5) 0.0415(2) Uani 1 1 d .
H13 H 0.2113 -0.0270 0.2480 0.050 Uiso 1 1 calc R
C14 C 0.33441(7) 0.1460(2) 0.22545(6) 0.0456(3) Uani 1 1 d .
H14A H 0.3492 0.3108 0.2134 0.055 Uiso 1 1 calc R
H14B H 0.3742 0.1036 0.2682 0.055 Uiso 1 1 calc R
C15 C 0.36069(7) -0.01411(19) 0.16509(5) 0.0416(2) Uani 1 1 d .
C16 C 0.44856(7) 0.0166(2) 0.13845(6) 0.0486(3) Uani 1 1 d .
C17 C 0.47204(9) -0.1294(3) 0.08263(7) 0.0603(3) Uani 1 1 d .
H17 H 0.5298 -0.1088 0.0647 0.072 Uiso 1 1 calc R
C18 C 0.41225(10) -0.3039(3) 0.05312(7) 0.0637(4) Uani 1 1 d .
H18 H 0.4289 -0.3968 0.0150 0.076 Uiso 1 1 calc R
C19 C 0.32795(9) -0.3396(2) 0.08042(7) 0.0558(3) Uani 1 1 d .
H19 H 0.2878 -0.4600 0.0618 0.067 Uiso 1 1 calc R
C20 C 0.30285(8) -0.1958(2) 0.13579(6) 0.0467(3) Uani 1 1 d .
H20 H 0.2455 -0.2216 0.1540 0.056 Uiso 1 1 calc R
C21 C 0.51722(9) 0.2007(3) 0.16978(8) 0.0670(4) Uani 1 1 d .
H21A H 0.5750 0.1844 0.1482 0.101 Uiso 1 1 calc R
H21B H 0.5282 0.1759 0.2205 0.101 Uiso 1 1 calc R
H21C H 0.4923 0.3594 0.1607 0.101 Uiso 1 1 calc R

loop_
_atom_site_aniso_label
_atom_site_aniso_U_11
_atom_site_aniso_U_22
_atom_site_aniso_U_33
_atom_site_aniso_U_23
_atom_site_aniso_U_13
_atom_site_aniso_U_12
C1 0.0342(5) 0.0436(5) 0.0440(5) 0.0027(4) 0.0052(4) -0.0020(4)
C2 0.0459(6) 0.0581(7) 0.0455(6) -0.0024(5) 0.0017(5) 0.0029(5)
C3 0.0524(7) 0.0750(9) 0.0485(6) 0.0033(6) -0.0074(5) 0.0040(6)
C4 0.0467(6) 0.0650(8) 0.0666(8) 0.0097(6) -0.0080(6) 0.0093(6)
C5 0.0400(5) 0.0512(7) 0.0650(7) 0.0013(5) 0.0051(5) 0.0068(5)
C6 0.0342(5) 0.0436(5) 0.0473(6) 0.0015(4) 0.0073(4) -0.0024(4)
C7 0.0410(5) 0.0438(6) 0.0459(6) -0.0002(4) 0.0106(4) -0.0034(4)
C8 0.0604(7) 0.0547(7) 0.0573(7) -0.0072(6) 0.0156(6) 0.0042(6)
C9 0.0811(9) 0.0691(9) 0.0481(7) -0.0132(6) 0.0165(6) -0.0034(7)
C10 0.0790(9) 0.0741(9) 0.0401(6) -0.0002(6) 0.0049(6) -0.0034(7)
C11 0.0655(7) 0.0579(7) 0.0447(6) 0.0051(5) 0.0033(5) 0.0051(6)
C12 0.0459(5) 0.0443(6) 0.0416(5) 0.0016(4) 0.0074(4) -0.0014(4)
C13 0.0436(5) 0.0398(5) 0.0413(5) 0.0015(4) 0.0046(4) 0.0019(4)
C14 0.0401(5) 0.0465(6) 0.0494(6) -0.0016(5) 0.0007(4) 0.0038(4)
C15 0.0393(5) 0.0426(5) 0.0429(5) 0.0064(4) 0.0037(4) 0.0047(4)
C16 0.0404(5) 0.0552(7) 0.0503(6) 0.0101(5) 0.0041(5) 0.0014(5)
C17 0.0467(6) 0.0786(9) 0.0579(7) 0.0066(6) 0.0175(5) 0.0056(6)
C18 0.0651(8) 0.0730(9) 0.0549(7) -0.0083(6) 0.0164(6) 0.0113(7)
C19 0.0584(7) 0.0507(7) 0.0589(7) -0.0069(6) 0.0082(6) 0.0007(5)
C20 0.0430(5) 0.0451(6) 0.0531(6) 0.0013(5) 0.0107(5) 0.0008(4)
C21 0.0457(6) 0.0763(9) 0.0788(9) 0.0050(7) 0.0040(6) -0.0113(6)

loop_
_atom_type_symbol
_atom_type_description
_atom_type_scat_dispersion_real
_atom_type_scat_dispersion_imag
_atom_type_scat_source
C C 0.0033 0.0016 'International Tables Vol C Tables 4.2.6.8 and 6.1.1.4'
H H 0.0000 0.0000 'International Tables Vol C Tables 4.2.6.8 and 6.1.1.4'

loop_
_geom_angle_atom_site_label_1
_geom_angle_atom_site_label_2
_geom_angle_atom_site_label_3
_geom_angle
C2 C1 C6 119.30(10)
C2 C1 C13 130.36(10)
C6 C1 C13 110.33(9)
C1 C2 C3 119.16(11)
C1 C2 H2 120.4
C3 C2 H2 120.4
C4 C3 C2 121.25(12)
C4 C3 H3 119.4
C2 C3 H3 119.4
C5 C4 C3 120.28(11)
C5 C4 H4 119.9
C3 C4 H4 119.9
C4 C5 C6 118.86(11)
C4 C5 H5 120.6
C6 C5 H5 120.6
C5 C6 C1 121.14(10)
C5 C6 C7 130.08(10)
C1 C6 C7 108.77(9)
C8 C7 C12 120.75(11)
C8 C7 C6 130.85(11)
C12 C7 C6 108.40(9)
C9 C8 C7 118.55(12)
C9 C8 H8 120.7
C7 C8 H8 120.7
C8 C9 C10 120.95(12)
C8 C9 H9 119.5
C10 C9 H9 119.5
C9 C10 C11 120.80(12)
C9 C10 H10 119.6
C11 C10 H10 119.6
C12 C11 C10 118.88(12)
C12 C11 H11 120.6
C10 C11 H11 120.6
C11 C12 C7 120.06(11)
C11 C12 C13 129.10(11)
C7 C12 C13 110.83(9)
C12 C13 C1 101.64(8)
C12 C13 C14 111.00(9)
C1 C13 C14 114.13(9)
C12 C13 H13 109.9
C1 C13 H13 109.9
C14 C13 H13 109.9
C15 C14 C13 117.91(9)
C15 C14 H14A 107.8
C13 C14 H14A 107.8
C15 C14 H14B 107.8
C13 C14 H14B 107.8
H14A C14 H14B 107.2
C20 C15 C16 118.12(10)
C20 C15 C14 122.82(9)
C16 C15 C14 119.04(10)
C17 C16 C15 118.83(11)
C17 C16 C21 119.73(11)
C15 C16 C21 121.43(11)
C18 C17 C16 121.89(11)
C18 C17 H17 119.1
C16 C17 H17 119.1
C19 C18 C17 119.45(12)
C19 C18 H18 120.3
C17 C18 H18 120.3
C18 C19 C20 119.71(12)
C18 C19 H19 120.1
C20 C19 H19 120.1
C19 C20 C15 121.94(10)
C19 C20 H20 119.0
C15 C20 H20 119.0
C16 C21 H21A 109.5
C16 C21 H21B 109.5
H21A C21 H21B 109.5
C16 C21 H21C 109.5
H21A C21 H21C 109.5
H21B C21 H21C 109.5

loop_
_geom_bond_atom_site_label_1
_geom_bond_atom_site_label_2
_geom_bond_distance
C1 C2 1.3849(15)
C1 C6 1.3995(15)
C1 C13 1.5208(14)
C2 C3 1.3865(17)
C2 H2 0.9300
C3 C4 1.382(2)
C3 H3 0.9300
C4 C5 1.3775(19)
C4 H4 0.9300
C5 C6 1.3898(15)
C5 H5 0.9300
C6 C7 1.4646(15)
C7 C8 1.3888(16)
C7 C12 1.3957(15)
C8 C9 1.3801(19)
C8 H8 0.9300
C9 C10 1.381(2)
C9 H9 0.9300
C10 C11 1.3855(18)
C10 H10 0.9300
C11 C12 1.3857(16)
C11 H11 0.9300
C12 C13 1.5178(14)
C13 C14 1.5408(14)
C13 H13 0.9800
C14 C15 1.5126(15)
C14 H14A 0.9700
C14 H14B 0.9700
C15 C20 1.3879(15)
C15 C16 1.4087(15)
C16 C17 1.3883(18)
C16 C21 1.5021(18)
C17 C18 1.377(2)
C17 H17 0.9300
C18 C19 1.3705(18)
C18 H18 0.9300
C19 C20 1.3819(16)
C19 H19 0.9300
C20 H20 0.9300
C21 H21A 0.9600
C21 H21B 0.9600
C21 H21C 0.9600

loop_
_geom_torsion_atom_site_label_1
_geom_torsion_atom_site_label_2
_geom_torsion_atom_site_label_3
_geom_torsion_atom_site_label_4
_geom_torsion
C6 C1 C2 C3 1.25(17)
C13 C1 C2 C3 -177.03(11)
C1 C2 C3 C4 -0.98(19)
C2 C3 C4 C5 0.0(2)
C3 C4 C5 C6 0.63(19)
C4 C5 C6 C1 -0.33(17)
C4 C5 C6 C7 178.83(11)
C2 C1 C6 C5 -0.62(16)
C13 C1 C6 C5 177.99(9)
C2 C1 C6 C7 -179.94(10)
C13 C1 C6 C7 -1.34(11)
C5 C6 C7 C8 1.2(2)
C1 C6 C7 C8 -179.58(12)
C5 C6 C7 C12 -179.07(11)
C1 C6 C7 C12 0.18(12)
C12 C7 C8 C9 0.40(18)
C6 C7 C8 C9 -179.87(12)
C7 C8 C9 C10 -0.2(2)
C8 C9 C10 C11 -0.4(2)
C9 C10 C11 C12 0.8(2)
C10 C11 C12 C7 -0.63(18)
C10 C11 C12 C13 178.38(12)
C8 C7 C12 C11 0.03(17)
C6 C7 C12 C11 -179.75(10)
C8 C7 C12 C13 -179.15(10)
C6 C7 C12 C13 1.06(12)
C11 C12 C13 C1 179.16(12)
C7 C12 C13 C1 -1.75(11)
C11 C12 C13 C14 -59.10(15)
C7 C12 C13 C14 119.99(10)
C2 C1 C13 C12 -179.75(11)
C6 C1 C13 C12 1.85(11)
C2 C1 C13 C14 60.70(15)
C6 C1 C13 C14 -117.70(10)
C12 C13 C14 C15 168.78(9)
C1 C13 C14 C15 -77.10(12)
C13 C14 C15 C20 -12.43(15)
C13 C14 C15 C16 169.40(10)
C20 C15 C16 C17 2.29(16)
C14 C15 C16 C17 -179.45(10)
C20 C15 C16 C21 -176.87(11)
C14 C15 C16 C21 1.39(16)
C15 C16 C17 C18 -0.50(19)
C21 C16 C17 C18 178.68(13)
C16 C17 C18 C19 -1.6(2)
C17 C18 C19 C20 1.8(2)
C18 C19 C20 C15 0.05(19)
C16 C15 C20 C19 -2.11(17)
C14 C15 C20 C19 179.71(11)
